data_2205083
loop_
_publ_author_name
'T. Bhupathi Ganesh'
'A. Dhakshinamoorthy'
'K. Pitchumani'
'S. Athimoolam'
'B. Sridhar'
'R. K. Rajaram'

_publ_section_title
;
 4-Chlorophenyl thiobenzoate
;
_journal_issue 2
_journal_name_full 'Acta Crystallographica Section E'
_journal_page_first o340
_journal_page_last o342
_journal_paper_doi 10.1107/S1600536805000966
_journal_volume 61
_journal_year 2005
_chemical_formula_iupac 'C13 H9 Cl O S'
_chemical_formula_moiety 'C13 H9 Cl O S'
_chemical_formula_sum 'C13 H9 Cl O S'
_chemical_formula_weight 248.71
_chemical_melting_point 373
_chemical_name_common
;
4-Chlorophenyl thiobenzoate
;
_chemical_name_systematic
;
4-Chlorophenyl thiobenzoate
;
_space_group_IT_number 19
_symmetry_cell_setting orthorhombic
_symmetry_space_group_name_Hall 'P 2ac 2ab'
_symmetry_space_group_name_H-M 'P 21 21 21'
_atom_sites_solution_hydrogens geom
_atom_sites_solution_primary direct
_atom_sites_solution_secondary difmap
_audit_creation_method SHELXL-97
_cell_angle_alpha 90.00
_cell_angle_beta 90.00
_cell_angle_gamma 90.00
_cell_formula_units_Z 4
_cell_length_a 5.8410(5)
_cell_length_b 13.3630(11)
_cell_length_c 15.3250(17)
_cell_measurement_reflns_used 25
_cell_measurement_temperature 293(2)
_cell_measurement_theta_max 14.11
_cell_measurement_theta_min 10.14
_cell_volume 1196.17(19)
_computing_cell_refinement 'CAD-4 EXPRESS'
_computing_data_collection 'CAD-4 EXPRESS (Enraf--Nonius, (1994)'
_computing_data_reduction 'XCAD4 (Harms & Wocadlo, 1995)'
_computing_molecular_graphics 'PLATON (Spek, 1999)'
_computing_publication_material SHELXL97
_computing_structure_refinement 'SHELXL97 (Sheldrick, 1997)'
_computing_structure_solution 'SHELXS97 (Sheldrick, 1997)'
_diffrn_ambient_temperature 293(2)
_diffrn_measured_fraction_theta_full 1.000
_diffrn_measured_fraction_theta_max 1.000
_diffrn_measurement_device_type 'Nonius MACH3 sealed-tube'
_diffrn_measurement_method \w-2\q
_diffrn_radiation_monochromator graphite
_diffrn_radiation_source 'fine-focus sealed tube'
_diffrn_radiation_type MoK\a
_diffrn_radiation_wavelength 0.71073
_diffrn_reflns_av_R_equivalents 0.0289
_diffrn_reflns_av_sigmaI/netI 0.0310
_diffrn_reflns_limit_h_max 7
_diffrn_reflns_limit_h_min -1
_diffrn_reflns_limit_k_max 17
_diffrn_reflns_limit_k_min -1
_diffrn_reflns_limit_l_max 19
_diffrn_reflns_limit_l_min -1
_diffrn_reflns_number 2084
_diffrn_reflns_theta_full 26.95
_diffrn_reflns_theta_max 26.95
_diffrn_reflns_theta_min 2.02
_diffrn_standards_decay_% 0
_diffrn_standards_interval_time 60
_diffrn_standards_number 3
_exptl_absorpt_coefficient_mu 0.467
_exptl_absorpt_correction_T_max 0.932
_exptl_absorpt_correction_T_min 0.862
_exptl_absorpt_correction_type '\y scan'
_exptl_absorpt_process_details '(North <i>et al.</i>, 1968)'
_exptl_crystal_colour colourless
_exptl_crystal_density_diffrn 1.381
_exptl_crystal_density_meas 1.38
_exptl_crystal_density_method 'flotation in a mixture of carbon tetrachloride and xylene'
_exptl_crystal_description needle
_exptl_crystal_F_000 512
_exptl_crystal_size_max 0.25
_exptl_crystal_size_mid 0.2
_exptl_crystal_size_min 0.15
_refine_diff_density_max 0.259
_refine_diff_density_min -0.267
_refine_ls_abs_structure_details 'Flack (1983), 388 Friedel pairs?'
_refine_ls_abs_structure_Flack 0.04(13)
_refine_ls_extinction_coef 0.0085(14)
_refine_ls_extinction_expression Fc^*^=kFc[1+0.001xFc^2^\l^3^/sin(2\q)]^-1/4^
_refine_ls_extinction_method SHELXL97
_refine_ls_goodness_of_fit_ref 1.016
_refine_ls_hydrogen_treatment constr
_refine_ls_matrix_type full
_refine_ls_number_parameters 146
_refine_ls_number_reflns 1912
_refine_ls_number_restraints 0
_refine_ls_restrained_S_all 1.016
_refine_ls_R_factor_all 0.0714
_refine_ls_R_factor_gt 0.0371
_refine_ls_shift/su_max 0.000
_refine_ls_shift/su_mean 0.000
_refine_ls_structure_factor_coef Fsqd
_refine_ls_weighting_details 'calc w = 1/[\s^2^(Fo^2^)+(0.0358P)^2^+0.4019P] where P = (Fo^2^+2Fc^2^)/3'
_refine_ls_weighting_scheme calc
_refine_ls_wR_factor_gt 0.0853
_refine_ls_wR_factor_ref 0.0964
_reflns_number_gt 1338
_reflns_number_total 1912
_reflns_threshold_expression I>2\s(I)
_cod_data_source_file hg6128.cif
_cod_data_source_block I
_cod_depositor_comments
;
The following automatic conversions were performed:
'_symmetry_cell_setting' value 'Orthorhombic' changed to 'orthorhombic'
according to '/home/saulius/struct/CIF-dictionaries/cif_core.dic'
dictionary named 'cif_core.dic' version 2.4.1 from 2010-06-29.

Automatic conversion script
Id: cif_fix_enum 1527 2010-12-29 10:47:43Z saulius 

The following automatic conversions were performed:

'_symmetry_cell_setting' value 'Orthorhombic' changed to
'orthorhombic' according to
/home/saulius/struct/CIF-dictionaries/cif_core.dic dictionary named
'cif_core.dic' version 2.4.1 from 2010-06-29.

Automatic conversion script
Id: cif_fix_values 1715 2011-07-08 13:25:40Z adriana 
;
_cod_database_code 2205083
_cod_database_fobs_code 2205083

loop_
_symmetry_equiv_pos_as_xyz
'x, y, z'
'-x+1/2, -y, z+1/2'
'x+1/2, -y+1/2, -z'
'-x, y+1/2, -z+1/2'

loop_
_atom_site_label
_atom_site_fract_x
_atom_site_fract_y
_atom_site_fract_z
_atom_site_U_iso_or_equiv
_atom_site_adp_type
_atom_site_calc_flag
_atom_site_refinement_flags
_atom_site_occupancy
_atom_site_type_symbol
C1 0.2576(6) 0.2208(2) 0.4235(2) 0.0609(9) Uani d . 1 C
H1 0.3879 0.2006 0.4537 0.073 Uiso calc R 1 H
C2 0.2287(6) 0.3207(2) 0.4009(2) 0.0631(9) Uani d . 1 C
H2 0.3395 0.3678 0.4155 0.076 Uiso calc R 1 H
C3 0.0356(6) 0.3489(2) 0.3570(2) 0.0576(8) Uani d . 1 C
Cl1 -0.0020(2) 0.47375(7) 0.32915(7) 0.0970(4) Uani d . 1 Cl
C4 -0.1297(7) 0.2806(3) 0.3334(2) 0.0655(9) Uani d . 1 C
H4 -0.2595 0.3010 0.3031 0.079 Uiso calc R 1 H
C5 -0.0996(7) 0.1816(3) 0.3554(2) 0.0666(9) Uani d . 1 C
H5 -0.2093 0.1347 0.3394 0.080 Uiso calc R 1 H
C6 0.0916(6) 0.1515(2) 0.4010(2) 0.0571(8) Uani d . 1 C
S1 0.1099(2) 0.02496(7) 0.43453(6) 0.0836(4) Uani d . 1 S
C7 0.3421(6) -0.0179(3) 0.36933(19) 0.0579(8) Uani d . 1 C
O1 0.4504(4) 0.03712(17) 0.32328(17) 0.0812(7) Uani d . 1 O
C8 0.3861(6) -0.1277(2) 0.37399(17) 0.0525(7) Uani d . 1 C
C9 0.5841(6) -0.1646(2) 0.3358(2) 0.0649(9) Uani d . 1 C
H9 0.6903 -0.1206 0.3119 0.078 Uiso calc R 1 H
C10 0.6244(7) -0.2665(3) 0.3332(2) 0.0702(10) Uani d . 1 C
H10 0.7560 -0.2908 0.3064 0.084 Uiso calc R 1 H
C11 0.4708(8) -0.3320(3) 0.3699(2) 0.0725(11) Uani d . 1 C
H11 0.4979 -0.4005 0.3681 0.087 Uiso calc R 1 H
C12 0.2761(7) -0.2953(3) 0.4095(2) 0.0709(10) Uani d . 1 C
H12 0.1731 -0.3394 0.4352 0.085 Uiso calc R 1 H
C13 0.2327(6) -0.1943(2) 0.4115(2) 0.0644(9) Uani d . 1 C
H13 0.1002 -0.1706 0.4381 0.077 Uiso calc R 1 H

loop_
_atom_site_aniso_label
_atom_site_aniso_U_11
_atom_site_aniso_U_22
_atom_site_aniso_U_33
_atom_site_aniso_U_12
_atom_site_aniso_U_13
_atom_site_aniso_U_23
C1 0.049(2) 0.073(2) 0.061(2) 0.0059(18) -0.0062(18) -0.0039(17)
C2 0.057(2) 0.067(2) 0.066(2) -0.0120(19) -0.0037(19) -0.0092(17)
C3 0.058(2) 0.0576(17) 0.0572(17) 0.0025(18) 0.0035(17) 0.0024(14)
Cl1 0.1120(9) 0.0671(5) 0.1117(8) 0.0125(6) 0.0062(7) 0.0156(6)
C4 0.0494(19) 0.085(2) 0.0621(19) -0.002(2) -0.005(2) 0.0087(18)
C5 0.057(2) 0.077(2) 0.0662(19) -0.020(2) 0.002(2) -0.0038(17)
C6 0.060(2) 0.0591(17) 0.0527(16) 0.0006(18) 0.0113(18) -0.0021(14)
S1 0.1050(8) 0.0614(5) 0.0845(6) 0.0088(6) 0.0441(6) 0.0075(5)
C7 0.0544(18) 0.0622(17) 0.0571(16) -0.0065(18) 0.0011(15) -0.0016(16)
O1 0.0656(16) 0.0693(14) 0.1087(18) -0.0120(14) 0.0255(16) 0.0049(14)
C8 0.0485(18) 0.0594(17) 0.0496(16) -0.0010(17) -0.0034(16) -0.0044(13)
C9 0.056(2) 0.070(2) 0.068(2) -0.0036(18) 0.004(2) -0.0026(18)
C10 0.057(2) 0.077(2) 0.076(2) 0.010(2) 0.002(2) -0.008(2)
C11 0.088(3) 0.061(2) 0.068(2) 0.011(2) -0.007(2) -0.0023(17)
C12 0.079(3) 0.061(2) 0.072(2) -0.008(2) 0.008(2) 0.0041(18)
C13 0.063(2) 0.0658(19) 0.065(2) -0.002(2) 0.0147(19) -0.0015(17)

loop_
_atom_type_symbol
_atom_type_description
_atom_type_scat_dispersion_real
_atom_type_scat_dispersion_imag
_atom_type_scat_source
C C 0.0033 0.0016 'International Tables Vol C Tables 4.2.6.8 and 6.1.1.4'
H H 0.0000 0.0000 'International Tables Vol C Tables 4.2.6.8 and 6.1.1.4'
O O 0.0106 0.0060 'International Tables Vol C Tables 4.2.6.8 and 6.1.1.4'
S S 0.1246 0.1234 'International Tables Vol C Tables 4.2.6.8 and 6.1.1.4'
Cl Cl 0.1484 0.1585 'International Tables Vol C Tables 4.2.6.8 and 6.1.1.4'

loop_
_geom_angle_atom_site_label_1
_geom_angle_atom_site_label_2
_geom_angle_atom_site_label_3
_geom_angle
_geom_angle_publ_flag
C6 C1 C2 119.7(3) ?
C6 C1 H1 120.2 ?
C2 C1 H1 120.2 ?
C3 C2 C1 119.2(3) ?
C3 C2 H2 120.4 ?
C1 C2 H2 120.4 ?
C2 C3 C4 121.7(3) ?
C2 C3 Cl1 119.4(3) ?
C4 C3 Cl1 118.9(3) ?
C5 C4 C3 118.9(4) ?
C5 C4 H4 120.6 ?
C3 C4 H4 120.6 ?
C4 C5 C6 120.6(3) ?
C4 C5 H5 119.7 ?
C6 C5 H5 119.7 ?
C5 C6 C1 119.9(3) ?
C5 C6 S1 118.4(3) ?
C1 C6 S1 121.6(3) ?
C6 S1 C7 101.00(16) y
O1 C7 C8 122.7(3) y
O1 C7 S1 122.3(3) y
C8 C7 S1 114.9(2) ?
C9 C8 C13 119.0(3) ?
C9 C8 C7 118.2(3) ?
C13 C8 C7 122.7(3) ?
C10 C9 C8 120.3(3) ?
C10 C9 H9 119.8 ?
C8 C9 H9 119.8 ?
C11 C10 C9 120.3(4) ?
C11 C10 H10 119.9 ?
C9 C10 H10 119.9 ?
C10 C11 C12 119.5(3) ?
C10 C11 H11 120.3 ?
C12 C11 H11 120.3 ?
C13 C12 C11 120.8(4) ?
C13 C12 H12 119.6 ?
C11 C12 H12 119.6 ?
C12 C13 C8 120.1(3) ?
C12 C13 H13 119.9 ?
C8 C13 H13 119.9 ?

loop_
_geom_bond_atom_site_label_1
_geom_bond_atom_site_label_2
_geom_bond_distance
_geom_bond_publ_flag
C1 C6 1.385(4) ?
C1 C2 1.389(5) ?
C1 H1 0.9300 ?
C2 C3 1.366(5) ?
C2 H2 0.9300 ?
C3 C4 1.377(5) ?
C3 Cl1 1.736(3) ?
C4 C5 1.376(5) ?
C4 H4 0.9300 ?
C5 C6 1.377(5) ?
C5 H5 0.9300 ?
C6 S1 1.771(3) y
S1 C7 1.780(4) y
C7 O1 1.200(4) y
C7 C8 1.491(4) ?
C8 C9 1.387(4) ?
C8 C13 1.388(4) ?
C9 C10 1.382(4) ?
C9 H9 0.9300 ?
C10 C11 1.374(5) ?
C10 H10 0.9300 ?
C11 C12 1.379(5) ?
C11 H11 0.9300 ?
C12 C13 1.373(5) ?
C12 H12 0.9300 ?
C13 H13 0.9300 ?

loop_
_geom_torsion_atom_site_label_1
_geom_torsion_atom_site_label_2
_geom_torsion_atom_site_label_3
_geom_torsion_atom_site_label_4
_geom_torsion
_geom_torsion_publ_flag
C6 C1 C2 C3 0.3(5) ?
C1 C2 C3 C4 -1.0(5) ?
C1 C2 C3 Cl1 179.7(3) ?
C2 C3 C4 C5 0.5(5) ?
Cl1 C3 C4 C5 179.9(3) y
C3 C4 C5 C6 0.6(5) ?
C4 C5 C6 C1 -1.3(5) ?
C4 C5 C6 S1 175.3(3) ?
C2 C1 C6 C5 0.8(5) ?
C2 C1 C6 S1 -175.6(3) ?
C5 C6 S1 C7 112.9(3) ?
C1 C6 S1 C7 -70.5(3) ?
C6 S1 C7 O1 4.9(3) ?
C6 S1 C7 C8 -173.0(2) ?
O1 C7 C8 C9 11.7(5) y
S1 C7 C8 C9 -170.4(2) ?
O1 C7 C8 C13 -165.5(3) ?
S1 C7 C8 C13 12.4(4) ?
C13 C8 C9 C10 1.8(5) ?
C7 C8 C9 C10 -175.5(3) ?
C8 C9 C10 C11 -1.3(5) ?
C9 C10 C11 C12 0.0(5) ?
C10 C11 C12 C13 0.9(5) ?
C11 C12 C13 C8 -0.5(6) ?
C9 C8 C13 C12 -0.9(5) ?
C7 C8 C13 C12 176.3(3) ?

loop_
_cod_related_entry_id
_cod_related_entry_database
_cod_related_entry_code
1 ChemSpider 2709520
